data_8102144
loop_
_publ_author_name
'Glatz, Germund'
'Irrgang, Torsten'
'Kempe, Rhett'

_publ_section_title
;
Crystal structure of tetra-\m~3~-bromo-tetrakis(tert-butyl-
(4-methyl-pyridin-2-yl)-amine)-tetracopper(I), Cu~4~Br~4~(C~10~H~16~N~2~)
~4~
;
_journal_issue 3
_journal_name_full 'Zeitschrift f\"ur Kristallographie - New Crystal Structures'
_journal_page_first 261
_journal_page_last 262
_journal_volume 222
_journal_year 2007
_chemical_formula_structural Cu4Br4(C10H16N2)4
_chemical_formula_sum 'C40 H64 Br4 Cu4 N8'
_chemical_formula_weight 1230.80
_chemical_name_systematic
;
tetra-\m~3~-bromo-tetrakis(tert-butyl-(4-methyl-pyridin-2-yl)-amine)-
tetracopper(I)
;
_space_group_IT_number 86
_symmetry_cell_setting tetragonal
_symmetry_space_group_name_Hall '-P 4bc'
_symmetry_space_group_name_H-M 'P 42/n :2'
_atom_sites_solution_hydrogens geom
_atom_sites_solution_primary direct
_atom_sites_solution_secondary difmap
_audit_creation_method SHELXL-97
_cell_angle_alpha 90.00
_cell_angle_beta 90.00
_cell_angle_gamma 90.00
_cell_formula_units_Z 2
_cell_length_a 15.3250(10)
_cell_length_b 15.3250(10)
_cell_length_c 10.5050(6)
_cell_measurement_reflns_used all
_cell_measurement_temperature 191(2)
_cell_volume 2467.2(3)
_computing_data_collection X-AREA-STOE
_computing_structure_refinement 'SHELXL-97 (Sheldrick, 1997)'
_computing_structure_solution SIR-97
_diffrn_ambient_temperature 191(2)
_diffrn_measured_fraction_theta_full 0.995
_diffrn_measured_fraction_theta_max 0.995
_diffrn_measurement_device_type 'Stoe IPDS II'
_diffrn_measurement_method omega
_diffrn_radiation_monochromator graphite
_diffrn_radiation_source 'fine-focus sealed tube'
_diffrn_radiation_type MoK\a
_diffrn_radiation_wavelength 0.71069
_diffrn_reflns_av_R_equivalents 0.1604
_diffrn_reflns_av_sigmaI/netI 0.1097
_diffrn_reflns_limit_h_max 18
_diffrn_reflns_limit_h_min -18
_diffrn_reflns_limit_k_max 0
_diffrn_reflns_limit_k_min -18
_diffrn_reflns_limit_l_max 12
_diffrn_reflns_limit_l_min -12
_diffrn_reflns_number 9086
_diffrn_reflns_theta_full 25.79
_diffrn_reflns_theta_max 25.79
_diffrn_reflns_theta_min 1.88
_exptl_absorpt_coefficient_mu 4.975
_exptl_absorpt_correction_T_max 0.3108
_exptl_absorpt_correction_T_min 0.1360
_exptl_absorpt_correction_type numerical
_exptl_crystal_colour colorless
_exptl_crystal_density_diffrn 1.657
_exptl_crystal_density_method 'not measured'
_exptl_crystal_description prism
_exptl_crystal_F_000 1232
_exptl_crystal_size_max 0.61
_exptl_crystal_size_mid 0.36
_exptl_crystal_size_min 0.34
_refine_diff_density_max 1.248
_refine_diff_density_min -1.364
_refine_diff_density_rms 0.143
_refine_ls_extinction_method none
_refine_ls_goodness_of_fit_ref 1.065
_refine_ls_hydrogen_treatment mixed
_refine_ls_matrix_type full
_refine_ls_number_parameters 131
_refine_ls_number_reflns 2362
_refine_ls_number_restraints 0
_refine_ls_restrained_S_all 1.065
_refine_ls_R_factor_all 0.0762
_refine_ls_R_factor_gt 0.0556
_refine_ls_shift/su_max 0.000
_refine_ls_shift/su_mean 0.000
_refine_ls_structure_factor_coef Fsqd
_refine_ls_weighting_details 'calc w=1/[\s^2^(Fo^2^)+(0.0626P)^2^+4.4370P] where P=(Fo^2^+2Fc^2^)/3'
_refine_ls_weighting_scheme calc
_refine_ls_wR_factor_gt 0.1492
_refine_ls_wR_factor_ref 0.1615
_reflns_number_gt 1808
_reflns_number_total 2362
_reflns_threshold_expression >2sigma(I)
_cod_data_source_file 1267-2034.cff
_cod_data_source_block k362t
_cod_original_sg_symbol_H-M P4(2)/n
_cod_database_code 8102144
_cell_measurement_2theta_min 2.65
_cell_measurement_2theta_max 52.16

loop_
_symmetry_equiv_pos_as_xyz
'x, y, z'
'-x+1/2, -y+1/2, z'
'-y, x+1/2, z+1/2'
'y+1/2, -x, z+1/2'
'-x, -y, -z'
'x-1/2, y-1/2, -z'
'y, -x-1/2, -z-1/2'
'-y-1/2, x, -z-1/2'

loop_
_atom_site_label
_atom_site_type_symbol
_atom_site_fract_x
_atom_site_fract_y
_atom_site_fract_z
_atom_site_U_iso_or_equiv
_atom_site_adp_type
_atom_site_occupancy
_atom_site_symmetry_multiplicity
_atom_site_Wyckoff_symbol
_atom_site_calc_flag
_atom_site_refinement_flags
_atom_site_disorder_assembly
_atom_site_disorder_group
Br1 Br 0.15115(4) 0.14538(4) 0.36676(6) 0.0384(2) Uani 1 8 g d . . .
Cu1 Cu 0.19775(6) 0.17464(7) 0.15058(9) 0.0587(3) Uani 1 8 g d . . .
N1 N 0.1332(3) 0.1370(3) -0.0080(5) 0.0359(11) Uani 1 8 g d . . .
N2 N 0.0015(4) 0.1489(4) 0.0926(6) 0.0445(13) Uani 1 8 g d . . .
C1 C 0.1807(4) 0.1220(4) -0.1131(6) 0.0406(14) Uani 1 8 g d . . .
H1 H 0.2424 0.1257 -0.1071 0.049 Uiso 1 8 g calc R . .
C4 C 0.0057(4) 0.1074(4) -0.1294(6) 0.0421(14) Uani 1 8 g d . . .
H4 H -0.0559 0.1011 -0.1328 0.051 Uiso 1 8 g calc R . .
C7 C -0.0881(4) 0.1876(5) 0.1029(7) 0.0459(15) Uani 1 8 g d . . .
C3 C 0.0539(5) 0.0921(4) -0.2368(6) 0.0438(15) Uani 1 8 g d . . .
C9 C -0.1570(5) 0.1164(6) 0.0877(9) 0.061(2) Uani 1 8 g d . . .
H9A H -0.1467 0.0703 0.1506 0.092 Uiso 1 8 g calc R . .
H9B H -0.1535 0.0917 0.0018 0.092 Uiso 1 8 g calc R . .
H9C H -0.2151 0.1415 0.1011 0.092 Uiso 1 8 g calc R . .
C2 C 0.1442(4) 0.1013(4) -0.2295(6) 0.0411(14) Uani 1 8 g d . . .
H2 H 0.1798 0.0936 -0.3026 0.049 Uiso 1 8 g calc R . .
C5 C 0.0448(4) 0.1320(4) -0.0154(6) 0.0371(13) Uani 1 8 g d . . .
C10 C -0.0917(5) 0.2247(6) 0.2381(8) 0.065(2) Uani 1 8 g d . . .
H10A H -0.0470 0.2700 0.2477 0.097 Uiso 1 8 g calc R . .
H10B H -0.0809 0.1779 0.2996 0.097 Uiso 1 8 g calc R . .
H10C H -0.1494 0.2501 0.2535 0.097 Uiso 1 8 g calc R . .
C8 C -0.1007(5) 0.2604(5) 0.0092(9) 0.062(2) Uani 1 8 g d . . .
H8A H -0.0555 0.3047 0.0220 0.093 Uiso 1 8 g calc R . .
H8B H -0.1583 0.2868 0.0219 0.093 Uiso 1 8 g calc R . .
H8C H -0.0967 0.2373 -0.0776 0.093 Uiso 1 8 g calc R . .
C6 C 0.0114(6) 0.0644(7) -0.3590(7) 0.070(2) Uani 1 8 g d . . .
H6A H 0.0561 0.0568 -0.4248 0.105 Uiso 1 8 g calc R . .
H6B H -0.0303 0.1092 -0.3862 0.105 Uiso 1 8 g calc R . .
H6C H -0.0194 0.0091 -0.3459 0.105 Uiso 1 8 g calc R . .
H2N H 0.032(4) 0.149(4) 0.149(5) 0.020(15) Uiso 1 8 g d . . .

loop_
_atom_site_aniso_label
_atom_site_aniso_U_11
_atom_site_aniso_U_22
_atom_site_aniso_U_33
_atom_site_aniso_U_23
_atom_site_aniso_U_13
_atom_site_aniso_U_12
Br1 0.0431(4) 0.0336(3) 0.0385(4) 0.0008(2) 0.0019(2) -0.0009(2)
Cu1 0.0496(5) 0.0739(7) 0.0527(5) -0.0093(4) -0.0038(4) -0.0018(5)
N1 0.032(2) 0.036(2) 0.040(3) -0.007(2) -0.003(2) 0.004(2)
N2 0.030(3) 0.067(4) 0.036(3) -0.011(3) -0.002(2) 0.010(3)
C1 0.039(3) 0.042(3) 0.041(3) -0.007(3) 0.007(3) 0.007(3)
C4 0.037(3) 0.046(3) 0.043(3) -0.007(3) -0.007(3) -0.005(3)
C7 0.027(3) 0.059(4) 0.052(4) -0.001(3) 0.004(3) 0.007(3)
C3 0.052(4) 0.040(3) 0.039(3) -0.004(3) -0.004(3) -0.007(3)
C9 0.038(4) 0.065(5) 0.080(5) 0.016(4) -0.001(4) -0.004(4)
C2 0.048(3) 0.040(3) 0.036(3) -0.008(3) 0.006(3) -0.003(3)
C5 0.031(3) 0.036(3) 0.044(3) -0.003(2) -0.001(2) 0.004(2)
C10 0.042(4) 0.087(6) 0.066(5) -0.017(4) 0.017(4) 0.015(4)
C8 0.054(4) 0.049(4) 0.082(6) 0.016(4) 0.013(4) 0.013(3)
C6 0.066(5) 0.097(7) 0.046(4) -0.022(4) -0.003(4) -0.023(5)

loop_
_atom_type_symbol
_atom_type_description
_atom_type_scat_dispersion_real
_atom_type_scat_dispersion_imag
_atom_type_scat_source
C C 0.0033 0.0016 'International Tables Vol C Tables 4.2.6.8 and 6.1.1.4'
H H 0.0000 0.0000 'International Tables Vol C Tables 4.2.6.8 and 6.1.1.4'
N N 0.0061 0.0033 'International Tables Vol C Tables 4.2.6.8 and 6.1.1.4'
Cu Cu 0.3201 1.2651 'International Tables Vol C Tables 4.2.6.8 and 6.1.1.4'
Br Br -0.2901 2.4595 'International Tables Vol C Tables 4.2.6.8 and 6.1.1.4'

loop_
_geom_angle_atom_site_label_1
_geom_angle_atom_site_label_2
_geom_angle_atom_site_label_3
_geom_angle
_geom_angle_site_symmetry_1
_geom_angle_site_symmetry_3
_geom_angle_publ_flag
Cu1 Br1 Cu1 72.78(4) . 7_566 ?
Cu1 Br1 Cu1 66.67(4) . 8_656 ?
Cu1 Br1 Cu1 64.58(4) 7_566 8_656 ?
N1 Cu1 Br1 125.12(16) . . ?
N1 Cu1 Br1 112.28(14) . 8_656 ?
Br1 Cu1 Br1 109.48(4) . 8_656 ?
N1 Cu1 Br1 94.50(14) . 7_566 ?
Br1 Cu1 Br1 98.82(4) . 7_566 ?
Br1 Cu1 Br1 114.80(4) 8_656 7_566 ?
N1 Cu1 Cu1 120.89(15) . 2 ?
Br1 Cu1 Cu1 108.67(3) . 2 ?
Br1 Cu1 Cu1 63.86(4) 8_656 2 ?
Br1 Cu1 Cu1 51.56(4) 7_566 2 ?
N1 Cu1 Cu1 164.58(15) . 8_656 ?
Br1 Cu1 Cu1 62.84(4) . 8_656 ?
Br1 Cu1 Cu1 53.37(3) 8_656 8_656 ?
Br1 Cu1 Cu1 97.16(3) 7_566 8_656 ?
Cu1 Cu1 Cu1 60.83(2) 2 8_656 ?
N1 Cu1 Cu1 136.92(15) . 7_566 ?
Br1 Cu1 Cu1 53.86(4) . 7_566 ?
Br1 Cu1 Cu1 105.99(3) 8_656 7_566 ?
Br1 Cu1 Cu1 50.49(3) 7_566 7_566 ?
Cu1 Cu1 Cu1 60.83(2) 2 7_566 ?
Cu1 Cu1 Cu1 58.34(4) 8_656 7_566 ?
C1 N1 C5 118.9(5) . . ?
C1 N1 Cu1 117.5(4) . . ?
C5 N1 Cu1 123.5(4) . . ?
C5 N2 C7 126.2(6) . . ?
N1 C1 C2 123.2(6) . . ?
C3 C4 C5 121.6(6) . . ?
N2 C7 C8 111.4(6) . . ?
N2 C7 C9 110.1(6) . . ?
C8 C7 C9 111.9(6) . . ?
N2 C7 C10 104.3(5) . . ?
C8 C7 C10 109.1(7) . . ?
C9 C7 C10 109.7(6) . . ?
C4 C3 C2 118.3(6) . . ?
C4 C3 C6 121.3(7) . . ?
C2 C3 C6 120.5(6) . . ?
C1 C2 C3 118.3(6) . . ?
N2 C5 N1 115.7(6) . . ?
N2 C5 C4 124.6(6) . . ?
N1 C5 C4 119.6(6) . . ?

loop_
_geom_bond_atom_site_label_1
_geom_bond_atom_site_label_2
_geom_bond_distance
_geom_bond_site_symmetry_2
_geom_bond_publ_flag
Br1 Cu1 2.4224(12) . ?
Br1 Cu1 2.4377(11) 7_566 ?
Br1 Cu1 2.7938(13) 8_656 ?
Cu1 N1 2.021(5) . ?
Cu1 Br1 2.4377(11) 8_656 ?
Cu1 Br1 2.7938(13) 7_566 ?
Cu1 Cu1 2.811(2) 2 ?
Cu1 Cu1 2.8833(16) 8_656 ?
Cu1 Cu1 2.8833(16) 7_566 ?
N1 C1 1.343(8) . ?
N1 C5 1.359(8) . ?
N2 C5 1.339(8) . ?
N2 C7 1.499(8) . ?
C1 C2 1.381(9) . ?
C4 C3 1.369(9) . ?
C4 C5 1.391(8) . ?
C7 C8 1.501(10) . ?
C7 C9 1.527(10) . ?
C7 C10 1.531(10) . ?
C3 C2 1.393(9) . ?
C3 C6 1.501(9) . ?
